data_7127125
loop_
_publ_author_name
'Gao, Yajun'
'Zhang, Mingxing'
'Chen, Cong'
'Zhang, Yong'
'Gu, Yuming'
'Wang, Qian'
'Zhang, Wenwei'
'Pan, Yi'
'Ma, Jing'
'Bai, Junfeng'

_publ_section_title
;
 A low symmetry cluster meets a low symmetry ligand to sharply boost MOF
 thermal stability.
;
_journal_issue 80
_journal_name_full 'Chemical communications (Cambridge, England)'
_journal_page_first 11985
_journal_page_last 11988
_journal_paper_doi 10.1039/d0cc04543h
_journal_volume 56
_journal_year 2020
_chemical_formula_moiety 'C26 H14 Co2 N2 O8'
_chemical_formula_sum 'C26 H14 Co2 N2 O8'
_chemical_formula_weight 600.25
_space_group_crystal_system monoclinic
_space_group_IT_number 9
_space_group_name_Hall 'C -2yc'
_space_group_name_H-M_alt 'C 1 c 1'
_atom_sites_solution_hydrogens geom
_audit_creation_method SHELXL-2014/7
_audit_update_record
;
2020-05-27 deposited with the CCDC.	2020-08-26 downloaded from the CCDC.
;
_cell_angle_alpha 90
_cell_angle_beta 104.706(9)
_cell_angle_gamma 90
_cell_formula_units_Z 4
_cell_length_a 14.3091(15)
_cell_length_b 14.5181(15)
_cell_length_c 17.5565(18)
_cell_measurement_reflns_used 4703
_cell_measurement_temperature 223(2)
_cell_measurement_theta_max 53.02
_cell_measurement_theta_min 3.84
_cell_volume 3527.7(6)
_computing_cell_refinement 'Bruker SAINT'
_computing_data_collection 'Bruker APEX2'
_computing_data_reduction 'Bruker SAINT'
_computing_molecular_graphics 'Bruker SHELXTL'
_computing_publication_material 'Bruker SHELXTL'
_computing_structure_refinement 'SHELXL-2014/7 (Sheldrick, 2014)'
_computing_structure_solution 'SHELXS-97 (Sheldrick 2008)'
_diffrn_ambient_temperature 223(2)
_diffrn_measured_fraction_theta_full 0.999
_diffrn_measured_fraction_theta_max 0.999
_diffrn_measurement_device_type 'Bruker APEX-II CCD'
_diffrn_measurement_method '\f and \w scans'
_diffrn_radiation_type GaK\a
_diffrn_radiation_wavelength 1.34139
_diffrn_reflns_av_R_equivalents 0.1277
_diffrn_reflns_av_unetI/netI 0.1257
_diffrn_reflns_Laue_measured_fraction_full 0.999
_diffrn_reflns_Laue_measured_fraction_max 0.999
_diffrn_reflns_limit_h_max 16
_diffrn_reflns_limit_h_min -17
_diffrn_reflns_limit_k_max 17
_diffrn_reflns_limit_k_min -17
_diffrn_reflns_limit_l_max 20
_diffrn_reflns_limit_l_min -21
_diffrn_reflns_number 20896
_diffrn_reflns_point_group_measured_fraction_full 0.999
_diffrn_reflns_point_group_measured_fraction_max 0.999
_diffrn_reflns_theta_full 53.594
_diffrn_reflns_theta_max 53.938
_diffrn_reflns_theta_min 3.839
_exptl_absorpt_coefficient_mu 5.384
_exptl_absorpt_correction_T_max 0.584
_exptl_absorpt_correction_T_min 0.316
_exptl_absorpt_correction_type multi-scan
_exptl_crystal_colour purple
_exptl_crystal_density_diffrn 1.130
_exptl_crystal_description block
_exptl_crystal_F_000 1208
_exptl_crystal_size_max 0.3
_exptl_crystal_size_mid 0.2
_exptl_crystal_size_min 0.1
_refine_diff_density_max 0.364
_refine_diff_density_min -0.269
_refine_diff_density_rms 0.048
_refine_ls_abs_structure_details
;
 Refined as an inversion twin.
;
_refine_ls_abs_structure_Flack 0.032(10)
_refine_ls_extinction_method none
_refine_ls_goodness_of_fit_ref 0.884
_refine_ls_hydrogen_treatment constr
_refine_ls_matrix_type full
_refine_ls_number_parameters 344
_refine_ls_number_reflns 6290
_refine_ls_number_restraints 2
_refine_ls_restrained_S_all 0.884
_refine_ls_R_factor_all 0.0920
_refine_ls_R_factor_gt 0.0492
_refine_ls_shift/su_max 0.007
_refine_ls_shift/su_mean 0.000
_refine_ls_structure_factor_coef Fsqd
_refine_ls_weighting_details 'w=1/[\s^2^(Fo^2^)+(0.0113P)^2^] where P=(Fo^2^+2Fc^2^)/3'
_refine_ls_weighting_scheme calc
_refine_ls_wR_factor_gt 0.0984
_refine_ls_wR_factor_ref 0.1156
_reflns_Friedel_coverage 0.998
_reflns_Friedel_fraction_full 0.999
_reflns_Friedel_fraction_max 0.999
_reflns_number_gt 3790
_reflns_number_total 6496
_reflns_threshold_expression 'I > 2\s(I)'
_cod_data_source_file d0cc04543h2.cif
_cod_data_source_block 1_a_sq_CCDC1
_cod_depositor_comments
;
The following automatic conversions were performed:

data item '_exptl_absorpt_correction_type' value 'multi-Scan' was
changed to 'multi-scan' in accordance with the
/home/data/users/saulius/crontab/automatic-downloads/rss-feeds/RSC/lib/dictionaries/cif_core.dic
dictionary named 'cif_core.dic' version 2.4.2 last updated on
2011-04-26.

Automatic conversion script
Id: cif_fix_values 7556 2019-12-06 15:28:31Z antanas 

 Adding full bibliography for 7127124--7127126.cif.
;
_cod_original_sg_symbol_H-M 'C c'
_cod_database_code 7127125
_shelx_shelxl_version_number 2014/7
_shelx_space_group_comment
;
The symmetry employed for this shelxl refinement is uniquely defined
by the following loop, which should always be used as a source of
symmetry information in preference to the above space-group names.
They are only intended as comments.
;

loop_
_space_group_symop_operation_xyz
'x, y, z'
'x, -y, z+1/2'
'x+1/2, y+1/2, z'
'x+1/2, -y+1/2, z+1/2'

loop_
_atom_site_label
_atom_site_type_symbol
_atom_site_fract_x
_atom_site_fract_y
_atom_site_fract_z
_atom_site_U_iso_or_equiv
_atom_site_adp_type
_atom_site_occupancy
_atom_site_site_symmetry_order
_atom_site_calc_flag
_atom_site_refinement_flags_posn
_atom_site_refinement_flags_adp
_atom_site_refinement_flags_occupancy
_atom_site_disorder_assembly
_atom_site_disorder_group
Co1 Co -0.06658(8) 0.91118(6) 0.40058(7) 0.0563(3) Uani 1 1 d . . . . .
Co2 Co -0.60492(8) 0.63071(7) 0.31901(7) 0.0591(3) Uani 1 1 d . . . . .
C1 C -0.1341(7) 0.7530(5) 0.3847(6) 0.065(2) Uani 1 1 d . . . . .
C2 C -0.1783(6) 0.6596(5) 0.3708(5) 0.062(2) Uani 1 1 d . . . . .
C3 C -0.1298(6) 0.5890(5) 0.3433(5) 0.063(2) Uani 1 1 d . . . . .
H3 H -0.0685 0.6003 0.3349 0.076 Uiso 1 1 calc R U . . .
C4 C -0.1710(7) 0.5012(5) 0.3279(5) 0.065(2) Uani 1 1 d . . . . .
C5 C -0.2637(7) 0.4876(5) 0.3382(5) 0.064(2) Uani 1 1 d . . . . .
H5 H -0.2920 0.4289 0.3288 0.077 Uiso 1 1 calc R U . . .
C6 C -0.3149(6) 0.5582(5) 0.3620(5) 0.060(2) Uani 1 1 d . . . . .
C7 C -0.2720(6) 0.6445(5) 0.3778(5) 0.061(2) Uani 1 1 d . . . . .
H7 H -0.3065 0.6931 0.3934 0.073 Uiso 1 1 calc R U . . .
C8 C -0.4169(7) 0.5436(5) 0.3655(5) 0.063(2) Uani 1 1 d . . . . .
C9 C -0.1228(7) 0.4271(5) 0.2953(6) 0.076(3) Uani 1 1 d . . . . .
C10 C -0.0665(10) 0.4438(7) 0.2426(9) 0.122(5) Uani 1 1 d . . . . .
H10 H -0.0564 0.5046 0.2280 0.147 Uiso 1 1 calc R U . . .
C11 C -0.0255(12) 0.3714(7) 0.2115(10) 0.157(7) Uani 1 1 d . . . . .
H11 H 0.0129 0.3823 0.1762 0.188 Uiso 1 1 calc R U . . .
C12 C -0.0419(10) 0.2831(7) 0.2332(8) 0.123(5) Uani 1 1 d . . . . .
H12 H -0.0149 0.2340 0.2112 0.148 Uiso 1 1 calc R U . . .
C13 C -0.1348(6) 0.3342(5) 0.3131(5) 0.065(2) Uani 1 1 d . . . . .
H13 H -0.1735 0.3205 0.3476 0.078 Uiso 1 1 calc R U . . .
C14 C 0.0524(8) 0.9531(6) 0.5731(6) 0.083(3) Uani 1 1 d . . . . .
H14 H 0.0186 1.0093 0.5661 0.100 Uiso 1 1 calc R U . . .
C15 C 0.1171(9) 0.9378(7) 0.6425(7) 0.099(4) Uani 1 1 d . . . . .
H15 H 0.1237 0.9802 0.6840 0.119 Uiso 1 1 calc R U . . .
C16 C 0.1734(8) 0.8601(6) 0.6523(6) 0.087(3) Uani 1 1 d . . . . .
H16 H 0.2201 0.8502 0.6999 0.104 Uiso 1 1 calc R U . . .
C17 C 0.1613(7) 0.7965(5) 0.5922(5) 0.069(2) Uani 1 1 d . . . . .
C18 C 0.0898(7) 0.8157(5) 0.5249(6) 0.069(2) Uani 1 1 d . . . . .
H18 H 0.0794 0.7721 0.4841 0.082 Uiso 1 1 calc R U . . .
C19 C 0.2194(6) 0.7127(6) 0.5926(5) 0.066(2) Uani 1 1 d . . . . .
C20 C 0.2489(7) 0.6583(6) 0.6595(5) 0.068(2) Uani 1 1 d . . . . .
H20 H 0.2348 0.6764 0.7068 0.082 Uiso 1 1 calc R U . . .
C21 C 0.2999(6) 0.5761(5) 0.6563(5) 0.063(2) Uani 1 1 d . . . . .
C22 C 0.3211(6) 0.5507(5) 0.5870(5) 0.063(2) Uani 1 1 d . . . . .
H22 H 0.3511 0.4938 0.5836 0.075 Uiso 1 1 calc R U . . .
C23 C 0.2980(6) 0.6096(5) 0.5215(5) 0.062(2) Uani 1 1 d . . . . .
C24 C 0.2469(6) 0.6891(5) 0.5248(5) 0.065(2) Uani 1 1 d . . . . .
H24 H 0.2304 0.7279 0.4805 0.078 Uiso 1 1 calc R U . . .
C25 C 0.3331(6) 0.5203(6) 0.7293(5) 0.061(2) Uani 1 1 d . . . . .
C26 C 0.3338(7) 0.5887(6) 0.4510(5) 0.060(2) Uani 1 1 d . . . . .
N1 N -0.0940(5) 0.2638(4) 0.2835(4) 0.070(2) Uani 1 1 d . . . . .
N2 N 0.0334(5) 0.8916(4) 0.5127(4) 0.0620(19) Uani 1 1 d . . . . .
O1 O -0.0541(4) 0.7701(3) 0.3671(4) 0.0668(16) Uani 1 1 d . . . . .
O2 O -0.1737(4) 0.8148(4) 0.4165(4) 0.0758(17) Uani 1 1 d . . . . .
O3 O -0.4483(4) 0.4638(3) 0.3656(3) 0.0657(15) Uani 1 1 d . . . . .
O4 O -0.4673(4) 0.6157(4) 0.3639(4) 0.0729(17) Uani 1 1 d . . . . .
O5 O 0.3842(5) 0.5181(4) 0.4533(3) 0.0723(16) Uani 1 1 d . . . . .
O6 O 0.3179(4) 0.6469(4) 0.3949(3) 0.0671(15) Uani 1 1 d . . . . .
O7 O 0.3575(5) 0.4364(4) 0.7207(3) 0.0780(18) Uani 1 1 d . . . . .
O8 O 0.3365(4) 0.5552(4) 0.7944(3) 0.0732(17) Uani 1 1 d . . . . .

loop_
_atom_site_aniso_label
_atom_site_aniso_U_11
_atom_site_aniso_U_22
_atom_site_aniso_U_33
_atom_site_aniso_U_23
_atom_site_aniso_U_13
_atom_site_aniso_U_12
Co1 0.0794(8) 0.0323(5) 0.0640(7) -0.0020(5) 0.0312(6) -0.0014(6)
Co2 0.0854(8) 0.0350(6) 0.0650(8) -0.0023(5) 0.0339(6) 0.0015(6)
C1 0.086(7) 0.036(4) 0.080(6) 0.003(4) 0.033(5) -0.003(4)
C2 0.081(6) 0.038(4) 0.066(6) 0.005(4) 0.016(5) 0.001(4)
C3 0.080(6) 0.035(4) 0.083(6) 0.003(4) 0.035(5) 0.004(4)
C4 0.077(6) 0.040(4) 0.086(7) 0.003(4) 0.036(5) 0.000(4)
C5 0.094(7) 0.033(4) 0.067(6) 0.002(4) 0.023(5) -0.001(4)
C6 0.077(6) 0.040(4) 0.070(6) 0.005(4) 0.031(5) -0.001(4)
C7 0.079(6) 0.038(4) 0.070(6) -0.003(4) 0.026(5) -0.002(4)
C8 0.088(7) 0.045(5) 0.059(5) -0.006(4) 0.025(5) -0.001(4)
C9 0.094(7) 0.035(4) 0.112(8) -0.001(4) 0.051(6) -0.002(4)
C10 0.182(11) 0.045(5) 0.186(13) 0.009(6) 0.134(11) 0.004(6)
C11 0.240(15) 0.053(6) 0.254(18) 0.027(8) 0.203(15) 0.021(8)
C12 0.202(13) 0.060(6) 0.162(12) 0.017(7) 0.145(11) 0.029(7)
C13 0.080(6) 0.044(4) 0.080(6) -0.003(4) 0.037(5) -0.002(4)
C14 0.120(8) 0.058(6) 0.074(7) -0.006(5) 0.027(6) 0.025(5)
C15 0.146(10) 0.079(7) 0.065(7) -0.023(5) 0.014(7) 0.038(7)
C16 0.117(8) 0.074(6) 0.070(6) -0.007(5) 0.025(6) 0.036(6)
C17 0.105(7) 0.047(5) 0.060(6) 0.003(4) 0.031(6) 0.019(5)
C18 0.103(7) 0.045(5) 0.071(6) 0.004(4) 0.045(6) 0.018(5)
C19 0.089(7) 0.053(5) 0.057(6) 0.003(4) 0.023(5) 0.011(4)
C20 0.087(6) 0.061(5) 0.062(6) 0.008(4) 0.030(5) -0.001(4)
C21 0.090(6) 0.042(4) 0.057(5) 0.008(4) 0.021(5) 0.009(4)
C22 0.091(6) 0.036(4) 0.069(6) 0.003(4) 0.034(5) 0.003(4)
C23 0.085(6) 0.048(4) 0.058(5) 0.002(4) 0.028(5) 0.010(4)
C24 0.091(6) 0.042(4) 0.062(6) 0.012(4) 0.020(5) 0.007(4)
C25 0.067(6) 0.059(5) 0.058(6) 0.012(4) 0.019(4) 0.003(4)
C26 0.082(6) 0.052(5) 0.051(5) 0.003(4) 0.025(4) 0.011(5)
N1 0.102(6) 0.036(4) 0.080(5) 0.001(3) 0.040(5) 0.005(3)
N2 0.083(5) 0.044(4) 0.064(5) 0.000(3) 0.026(4) 0.007(3)
O1 0.079(4) 0.036(3) 0.094(5) -0.003(3) 0.037(4) -0.004(3)
O2 0.105(4) 0.041(3) 0.097(5) -0.006(3) 0.055(4) -0.003(3)
O3 0.082(4) 0.037(3) 0.087(4) -0.003(3) 0.038(3) -0.003(3)
O4 0.082(4) 0.046(3) 0.098(5) -0.001(3) 0.036(4) 0.003(3)
O5 0.103(5) 0.058(3) 0.061(4) 0.002(3) 0.030(3) 0.028(3)
O6 0.092(4) 0.060(3) 0.060(4) 0.003(3) 0.038(3) 0.010(3)
O7 0.118(5) 0.059(4) 0.067(4) 0.017(3) 0.041(4) 0.019(3)
O8 0.100(5) 0.076(4) 0.045(4) 0.008(3) 0.021(3) 0.000(3)

loop_
_atom_type_symbol
_atom_type_description
_atom_type_scat_dispersion_real
_atom_type_scat_dispersion_imag
_atom_type_scat_source
C C 0.0137 0.0067 'International Tables Vol C Tables 4.2.6.8 and 6.1.1.4'
H H 0.0000 0.0000 'International Tables Vol C Tables 4.2.6.8 and 6.1.1.4'
Co Co -0.6628 2.9049 'International Tables Vol C Tables 4.2.6.8 and 6.1.1.4'
N N 0.0241 0.0134 'International Tables Vol C Tables 4.2.6.8 and 6.1.1.4'
O O 0.0389 0.0241 'International Tables Vol C Tables 4.2.6.8 and 6.1.1.4'

loop_
_geom_angle_atom_site_label_1
_geom_angle_atom_site_label_2
_geom_angle_atom_site_label_3
_geom_angle
_geom_angle_site_symmetry_1
_geom_angle_site_symmetry_3
_geom_angle_publ_flag
O5 Co1 O8 90.0(2) 3_455 4_464 ?
O5 Co1 O3 104.9(2) 3_455 3 ?
O8 Co1 O3 93.3(2) 4_464 3 ?
O5 Co1 N2 84.8(2) 3_455 . ?
O8 Co1 N2 174.0(3) 4_464 . ?
O3 Co1 N2 85.2(3) 3 . ?
O5 Co1 O2 95.6(2) 3_455 . ?
O8 Co1 O2 86.2(3) 4_464 . ?
O3 Co1 O2 159.5(2) 3 . ?
N2 Co1 O2 97.3(3) . . ?
O5 Co1 O1 156.7(2) 3_455 . ?
O8 Co1 O1 93.5(2) 4_464 . ?
O3 Co1 O1 97.9(2) 3 . ?
N2 Co1 O1 92.5(2) . . ?
O2 Co1 O1 61.7(2) . . ?
O7 Co2 O4 109.2(3) 2_464 . ?
O7 Co2 O6 126.4(3) 2_464 1_455 ?
O4 Co2 O6 115.4(3) . 1_455 ?
O7 Co2 N1 103.2(3) 2_464 3_455 ?
O4 Co2 N1 94.7(3) . 3_455 ?
O6 Co2 N1 101.2(3) 1_455 3_455 ?
O2 C1 O1 119.7(7) . . ?
O2 C1 C2 119.9(8) . . ?
O1 C1 C2 120.3(8) . . ?
C7 C2 C3 119.4(7) . . ?
C7 C2 C1 120.4(7) . . ?
C3 C2 C1 120.0(8) . . ?
C2 C3 C4 120.9(8) . . ?
C2 C3 H3 119.5 . . ?
C4 C3 H3 119.5 . . ?
C3 C4 C5 118.1(7) . . ?
C3 C4 C9 121.6(8) . . ?
C5 C4 C9 120.1(7) . . ?
C6 C5 C4 121.7(7) . . ?
C6 C5 H5 119.1 . . ?
C4 C5 H5 119.1 . . ?
C5 C6 C7 119.1(8) . . ?
C5 C6 C8 120.4(7) . . ?
C7 C6 C8 120.4(7) . . ?
C2 C7 C6 120.6(7) . . ?
C2 C7 H7 119.7 . . ?
C6 C7 H7 119.7 . . ?
O3 C8 O4 124.5(9) . . ?
O3 C8 C6 119.3(7) . . ?
O4 C8 C6 116.1(7) . . ?
C10 C9 C13 116.0(8) . . ?
C10 C9 C4 122.6(7) . . ?
C13 C9 C4 121.3(8) . . ?
C11 C10 C9 120.3(9) . . ?
C11 C10 H10 119.8 . . ?
C9 C10 H10 119.8 . . ?
C12 C11 C10 118.7(10) . . ?
C12 C11 H11 120.6 . . ?
C10 C11 H11 120.6 . . ?
N1 C12 C11 123.3(9) . . ?
N1 C12 H12 118.4 . . ?
C11 C12 H12 118.4 . . ?
N1 C13 C9 123.6(8) . . ?
N1 C13 H13 118.2 . . ?
C9 C13 H13 118.2 . . ?
C15 C14 N2 123.5(8) . . ?
C15 C14 H14 118.3 . . ?
N2 C14 H14 118.3 . . ?
C14 C15 C16 119.7(9) . . ?
C14 C15 H15 120.1 . . ?
C16 C15 H15 120.1 . . ?
C15 C16 C17 119.9(10) . . ?
C15 C16 H16 120.0 . . ?
C17 C16 H16 120.0 . . ?
C18 C17 C16 116.1(8) . . ?
C18 C17 C19 117.8(8) . . ?
C16 C17 C19 126.0(9) . . ?
N2 C18 C17 125.8(8) . . ?
N2 C18 H18 117.1 . . ?
C17 C18 H18 117.1 . . ?
C24 C19 C20 119.6(8) . . ?
C24 C19 C17 118.8(7) . . ?
C20 C19 C17 121.6(8) . . ?
C19 C20 C21 119.8(8) . . ?
C19 C20 H20 120.1 . . ?
C21 C20 H20 120.1 . . ?
C22 C21 C20 119.7(8) . . ?
C22 C21 C25 121.5(7) . . ?
C20 C21 C25 118.8(8) . . ?
C21 C22 C23 120.1(7) . . ?
C21 C22 H22 119.9 . . ?
C23 C22 H22 119.9 . . ?
C24 C23 C22 119.6(7) . . ?
C24 C23 C26 120.4(7) . . ?
C22 C23 C26 119.9(7) . . ?
C23 C24 C19 120.9(8) . . ?
C23 C24 H24 119.6 . . ?
C19 C24 H24 119.6 . . ?
O8 C25 O7 123.2(8) . . ?
O8 C25 C21 120.1(7) . . ?
O7 C25 C21 116.7(8) . . ?
O5 C26 O6 124.0(8) . . ?
O5 C26 C23 117.4(7) . . ?
O6 C26 C23 118.4(7) . . ?
C12 N1 C13 118.0(7) . . ?
C12 N1 Co2 120.2(6) . 3_545 ?
C13 N1 Co2 121.7(6) . 3_545 ?
C18 N2 C14 114.8(8) . . ?
C18 N2 Co1 119.2(6) . . ?
C14 N2 Co1 125.8(6) . . ?
C1 O1 Co1 88.7(4) . . ?
C1 O2 Co1 89.5(5) . . ?
C8 O3 Co1 131.5(6) . 3_445 ?
C8 O4 Co2 128.0(6) . . ?
C26 O5 Co1 151.7(6) . 3_545 ?
C26 O6 Co2 115.3(5) . 1_655 ?
C25 O7 Co2 113.2(5) . 2_665 ?
C25 O8 Co1 141.6(6) . 4_565 ?

loop_
_geom_bond_atom_site_label_1
_geom_bond_atom_site_label_2
_geom_bond_distance
_geom_bond_site_symmetry_2
_geom_bond_publ_flag
Co1 O5 2.023(5) 3_455 ?
Co1 O8 2.079(6) 4_464 ?
Co1 O3 2.087(5) 3 ?
Co1 N2 2.138(7) . ?
Co1 O2 2.145(6) . ?
Co1 O1 2.150(5) . ?
Co2 O7 1.936(5) 2_464 ?
Co2 O4 1.939(6) . ?
Co2 O6 1.948(5) 1_455 ?
Co2 N1 2.048(6) 3_455 ?
C1 O2 1.264(10) . ?
C1 O1 1.284(9) . ?
C1 C2 1.490(10) . ?
C2 C7 1.394(11) . ?
C2 C3 1.391(11) . ?
C3 C4 1.401(11) . ?
C3 H3 0.9400 . ?
C4 C5 1.397(11) . ?
C4 C9 1.471(11) . ?
C5 C6 1.384(10) . ?
C5 H5 0.9400 . ?
C6 C7 1.392(10) . ?
C6 C8 1.492(11) . ?
C7 H7 0.9400 . ?
C8 O3 1.243(9) . ?
C8 O4 1.266(9) . ?
C9 C10 1.394(14) . ?
C9 C13 1.406(11) . ?
C10 C11 1.381(14) . ?
C10 H10 0.9400 . ?
C11 C12 1.375(14) . ?
C11 H11 0.9400 . ?
C12 N1 1.321(11) . ?
C12 H12 0.9400 . ?
C13 N1 1.346(10) . ?
C13 H13 0.9400 . ?
C14 C15 1.350(13) . ?
C14 N2 1.360(11) . ?
C14 H14 0.9400 . ?
C15 C16 1.370(13) . ?
C15 H15 0.9400 . ?
C16 C17 1.381(12) . ?
C16 H16 0.9400 . ?
C17 C18 1.380(12) . ?
C17 C19 1.472(11) . ?
C18 N2 1.351(10) . ?
C18 H18 0.9400 . ?
C19 C24 1.389(12) . ?
C19 C20 1.389(12) . ?
C20 C21 1.409(11) . ?
C20 H20 0.9400 . ?
C21 C22 1.376(11) . ?
C21 C25 1.489(11) . ?
C22 C23 1.405(11) . ?
C22 H22 0.9400 . ?
C23 C24 1.374(10) . ?
C23 C26 1.486(12) . ?
C24 H24 0.9400 . ?
C25 O8 1.240(10) . ?
C25 O7 1.287(10) . ?
C26 O5 1.248(9) . ?
C26 O6 1.274(9) . ?
N1 Co2 2.048(6) 3_545 ?
O3 Co1 2.087(5) 3_445 ?
O5 Co1 2.023(5) 3_545 ?
O6 Co2 1.948(5) 1_655 ?
O7 Co2 1.936(5) 2_665 ?
O8 Co1 2.079(6) 4_565 ?

loop_
_geom_torsion_atom_site_label_1
_geom_torsion_atom_site_label_2
_geom_torsion_atom_site_label_3
_geom_torsion_atom_site_label_4
_geom_torsion
_geom_torsion_site_symmetry_1
_geom_torsion_site_symmetry_2
_geom_torsion_site_symmetry_3
_geom_torsion_site_symmetry_4
_geom_torsion_publ_flag
O2 C1 C2 C7 12.7(13) . . . . ?
O1 C1 C2 C7 -169.6(8) . . . . ?
O2 C1 C2 C3 -173.5(8) . . . . ?
O1 C1 C2 C3 4.2(13) . . . . ?
C7 C2 C3 C4 -4.5(13) . . . . ?
C1 C2 C3 C4 -178.4(9) . . . . ?
C2 C3 C4 C5 2.3(13) . . . . ?
C2 C3 C4 C9 177.0(8) . . . . ?
C3 C4 C5 C6 0.8(13) . . . . ?
C9 C4 C5 C6 -174.0(8) . . . . ?
C4 C5 C6 C7 -1.5(13) . . . . ?
C4 C5 C6 C8 174.4(8) . . . . ?
C3 C2 C7 C6 3.8(12) . . . . ?
C1 C2 C7 C6 177.6(8) . . . . ?
C5 C6 C7 C2 -0.8(12) . . . . ?
C8 C6 C7 C2 -176.7(7) . . . . ?
C5 C6 C8 O3 17.3(12) . . . . ?
C7 C6 C8 O3 -166.8(8) . . . . ?
C5 C6 C8 O4 -159.2(8) . . . . ?
C7 C6 C8 O4 16.7(12) . . . . ?
C3 C4 C9 C10 -33.5(16) . . . . ?
C5 C4 C9 C10 141.2(11) . . . . ?
C3 C4 C9 C13 149.5(9) . . . . ?
C5 C4 C9 C13 -35.8(13) . . . . ?
C13 C9 C10 C11 -1(2) . . . . ?
C4 C9 C10 C11 -177.7(13) . . . . ?
C9 C10 C11 C12 0(2) . . . . ?
C10 C11 C12 N1 -1(3) . . . . ?
C10 C9 C13 N1 1.3(15) . . . . ?
C4 C9 C13 N1 178.5(9) . . . . ?
N2 C14 C15 C16 5.5(19) . . . . ?
C14 C15 C16 C17 -2.2(18) . . . . ?
C15 C16 C17 C18 -1.2(15) . . . . ?
C15 C16 C17 C19 176.6(10) . . . . ?
C16 C17 C18 N2 1.8(14) . . . . ?
C19 C17 C18 N2 -176.2(8) . . . . ?
C18 C17 C19 C24 39.4(12) . . . . ?
C16 C17 C19 C24 -138.4(10) . . . . ?
C18 C17 C19 C20 -142.0(9) . . . . ?
C16 C17 C19 C20 40.2(15) . . . . ?
C24 C19 C20 C21 -4.9(13) . . . . ?
C17 C19 C20 C21 176.5(8) . . . . ?
C19 C20 C21 C22 0.7(13) . . . . ?
C19 C20 C21 C25 178.3(8) . . . . ?
C20 C21 C22 C23 4.4(13) . . . . ?
C25 C21 C22 C23 -173.1(8) . . . . ?
C21 C22 C23 C24 -5.4(13) . . . . ?
C21 C22 C23 C26 170.9(8) . . . . ?
C22 C23 C24 C19 1.2(13) . . . . ?
C26 C23 C24 C19 -175.1(8) . . . . ?
C20 C19 C24 C23 3.9(13) . . . . ?
C17 C19 C24 C23 -177.4(8) . . . . ?
C22 C21 C25 O8 160.7(8) . . . . ?
C20 C21 C25 O8 -16.9(12) . . . . ?
C22 C21 C25 O7 -19.0(12) . . . . ?
C20 C21 C25 O7 163.4(8) . . . . ?
C24 C23 C26 O5 176.2(8) . . . . ?
C22 C23 C26 O5 -0.1(13) . . . . ?
C24 C23 C26 O6 1.5(13) . . . . ?
C22 C23 C26 O6 -174.8(8) . . . . ?
C11 C12 N1 C13 2(2) . . . . ?
C11 C12 N1 Co2 -174.9(13) . . . 3_545 ?
C9 C13 N1 C12 -1.9(15) . . . . ?
C9 C13 N1 Co2 174.8(7) . . . 3_545 ?
C17 C18 N2 C14 1.1(13) . . . . ?
C17 C18 N2 Co1 175.9(7) . . . . ?
C15 C14 N2 C18 -4.8(15) . . . . ?
C15 C14 N2 Co1 -179.2(9) . . . . ?
O2 C1 O1 Co1 -6.1(9) . . . . ?
C2 C1 O1 Co1 176.2(8) . . . . ?
O1 C1 O2 Co1 6.1(9) . . . . ?
C2 C1 O2 Co1 -176.2(7) . . . . ?
O4 C8 O3 Co1 -23.6(13) . . . 3_445 ?
C6 C8 O3 Co1 160.3(6) . . . 3_445 ?
O3 C8 O4 Co2 -28.2(12) . . . . ?
C6 C8 O4 Co2 148.1(6) . . . . ?
O6 C26 O5 Co1 -34.9(19) . . . 3_545 ?
C23 C26 O5 Co1 150.8(10) . . . 3_545 ?
O5 C26 O6 Co2 -9.9(12) . . . 1_655 ?
C23 C26 O6 Co2 164.4(6) . . . 1_655 ?
O8 C25 O7 Co2 2.3(11) . . . 2_665 ?
C21 C25 O7 Co2 -178.0(6) . . . 2_665 ?
O7 C25 O8 Co1 62.5(13) . . . 4_565 ?
C21 C25 O8 Co1 -117.2(9) . . . 4_565 ?
